data_7156007
loop_
_publ_author_name
'Ojo, O. Stephen'
'Nardone, Brunello'
'Musolino, Stefania F.'
'Neal, Andrew R.'
'Wilson, Liam'
'Lebl, Tomas'
'Slawin, Alexandra M. Z.'
'Cordes, David B.'
'Taylor, James E.'
'Naismith, James H.'
'Smith, Andrew D.'
'Westwood, Nicholas J.'

_publ_section_title
;
 Synthesis of the natural product descurainolide and cyclic peptides from
 lignin-derived aromatics.
;
_journal_issue 2
_journal_name_full 'Organic &amp; biomolecular chemistry'
_journal_page_first 266
_journal_page_last 273
_journal_paper_doi 10.1039/c7ob02697h
_journal_volume 16
_journal_year 2018
_chemical_formula_moiety 'C17 H29 N O5 Si, 2.5(C2 H6 O S)'
_chemical_formula_sum 'C22 H44 N O7.5 S2.5 Si'
_chemical_formula_weight 550.83
_space_group_crystal_system monoclinic
_space_group_IT_number 15
_space_group_name_Hall '-I 2ya'
_space_group_name_H-M_alt 'I 1 2/a 1'
_symmetry_space_group_name_Hall '-I 2ya'
_symmetry_space_group_name_H-M 'I 1 2/a 1'
_atom_sites_solution_hydrogens geom
_atom_sites_solution_primary direct
_atom_sites_solution_secondary difmap
_audit_creation_date 2016-09-26
_audit_creation_method 'by CrystalStructure 4.2'
_audit_update_record
;
2016-09-27 deposited with the CCDC.
2017-12-01 downloaded from the CCDC.
;
_cell_angle_alpha 90.0000
_cell_angle_beta 91.926(6)
_cell_angle_gamma 90.0000
_cell_formula_units_Z 8
_cell_length_a 10.1923(18)
_cell_length_b 18.865(3)
_cell_length_c 31.000(6)
_cell_measurement_reflns_used 2907
_cell_measurement_temperature 173
_cell_measurement_theta_max 25.30
_cell_measurement_theta_min 2.20
_cell_volume 5957.2(18)
_computing_cell_refinement 'CrystalClear-SM Expert 2.1 b45'
_computing_data_collection 'CrystalClear-SM Expert 2.1 b45 (Rigaku, 2015)'
_computing_data_reduction 'CrystalClear-SM Expert 2.1 b45'
_computing_molecular_graphics 'CrystalStructure 4.2'
_computing_publication_material 'CrystalStructure 4.2 (Rigaku, 2015)'
_computing_structure_refinement 'SHELXL Version 2014/7 (Sheldrick, 2008)'
_computing_structure_solution 'SHELXT Version 2014/5 (Sheldrick, 2014)'
_diffrn_ambient_temperature 173
_diffrn_detector_area_resol_mean 5.814
_diffrn_measured_fraction_theta_full 0.996
_diffrn_measured_fraction_theta_max 0.993
_diffrn_measurement_device_type 'Rigaku XtaLAB P200'
_diffrn_measurement_method \w
_diffrn_radiation_type 'Mo K\a'
_diffrn_radiation_wavelength 0.71075
_diffrn_reflns_av_R_equivalents 0.0906
_diffrn_reflns_Laue_measured_fraction_full 0.996
_diffrn_reflns_Laue_measured_fraction_max 0.993
_diffrn_reflns_limit_h_max 11
_diffrn_reflns_limit_h_min -12
_diffrn_reflns_limit_k_max 22
_diffrn_reflns_limit_k_min -22
_diffrn_reflns_limit_l_max 37
_diffrn_reflns_limit_l_min -37
_diffrn_reflns_number 35776
_diffrn_reflns_point_group_measured_fraction_full 0.996
_diffrn_reflns_point_group_measured_fraction_max 0.993
_diffrn_reflns_theta_full 25.242
_diffrn_reflns_theta_max 25.387
_diffrn_reflns_theta_min 2.159
_diffrn_standards_number 0
_exptl_absorpt_coefficient_mu 0.293
_exptl_absorpt_correction_T_max 0.991
_exptl_absorpt_correction_T_min 0.857
_exptl_absorpt_correction_type multi-scan
_exptl_absorpt_process_details 'REQAB (Rigaku, 1998)'
_exptl_crystal_colour colorless
_exptl_crystal_density_diffrn 1.228
_exptl_crystal_density_method 'not measured'
_exptl_crystal_description prism
_exptl_crystal_F_000 2376.00
_exptl_crystal_recrystallization_method 'Re-crystallisation from solvent: DMSO'
_exptl_crystal_size_max 0.180
_exptl_crystal_size_mid 0.040
_exptl_crystal_size_min 0.030
_refine_diff_density_max 3.08
_refine_diff_density_min -0.64
_refine_ls_extinction_method none
_refine_ls_goodness_of_fit_ref 1.054
_refine_ls_hydrogen_treatment mixed
_refine_ls_number_parameters 333
_refine_ls_number_reflns 5450
_refine_ls_number_restraints 21
_refine_ls_R_factor_all 0.1555
_refine_ls_R_factor_gt 0.1069
_refine_ls_shift/su_max 0.000
_refine_ls_structure_factor_coef Fsqd
_refine_ls_weighting_details 'w = 1/[\s^2^(Fo^2^)+(0.1395P)^2^+71.4406P] where P=(Fo^2^+2Fc^2^)/3'
_refine_ls_weighting_scheme calc
_refine_ls_wR_factor_gt 0.2790
_refine_ls_wR_factor_ref 0.3146
_reflns_Friedel_coverage 0.000
_reflns_number_gt 3505
_reflns_number_total 5450
_reflns_threshold_expression F^2^>2.0\s(F^2^)
_cod_data_source_file c7ob02697h5.cif
_cod_data_source_block 26
_cod_depositor_comments 'Adding full bibliography for 7156003--7156007.cif.'
_cod_original_cell_volume 5957.3(18)
_cod_database_code 7156007

loop_
_space_group_symop_operation_xyz
'x, y, z'
'-x+1/2, y, -z'
'x+1/2, y+1/2, z+1/2'
'-x+1, y+1/2, -z+1/2'
'-x, -y, -z'
'x-1/2, -y, z'
'-x+1/2, -y+1/2, -z+1/2'
'x, -y+1/2, z+1/2'

loop_
_atom_site_label
_atom_site_type_symbol
_atom_site_fract_x
_atom_site_fract_y
_atom_site_fract_z
_atom_site_U_iso_or_equiv
_atom_site_adp_type
_atom_site_occupancy
_atom_site_site_symmetry_order
_atom_site_calc_flag
_atom_site_refinement_flags_posn
_atom_site_refinement_flags_adp
_atom_site_refinement_flags_occupancy
_atom_site_disorder_assembly
_atom_site_disorder_group
S21 S 0.72879(17) 0.77327(10) 0.57941(6) 0.0392(5) Uani 1 1 d . . . . .
S31 S 0.2883(3) 0.74972(18) 0.51970(11) 0.0317(7) Uani 0.5 1 d . . P . .
S41 S 0.8132(2) 0.51643(12) 0.58198(8) 0.0545(6) Uani 1 1 d . U . . .
Si1 Si 0.5150(2) 0.68721(11) 0.70879(6) 0.0398(5) Uani 1 1 d . . . . .
O1 O 0.4247(4) 0.6918(2) 0.66330(14) 0.0306(10) Uani 1 1 d . . . . .
O2 O 0.1747(5) 0.6575(3) 0.64891(17) 0.0427(12) Uani 1 1 d . . . . .
O6 O 0.5099(4) 0.8244(2) 0.65053(17) 0.0388(12) Uani 1 1 d . . . . .
O16 O -0.1936(4) 0.9627(3) 0.58427(18) 0.0431(13) Uani 1 1 d . . . . .
O17 O -0.0690(5) 1.0260(2) 0.54142(15) 0.0377(11) Uani 1 1 d . . . . .
O21 O 0.8509(5) 0.7537(3) 0.55641(19) 0.0519(15) Uani 1 1 d . . . . .
O31 O 0.2500 0.8235(4) 0.5000 0.061(2) Uani 1 2 d S T P A .
O41 O 0.6767(6) 0.5036(5) 0.5654(3) 0.106(3) Uani 1 1 d . U . . .
N15 N 0.1334(5) 0.9385(3) 0.54510(18) 0.0253(11) Uani 1 1 d D . . . .
H15A H 0.103(7) 0.957(4) 0.5174(12) 0.038 Uiso 1 1 d D U . . .
H15B H 0.196(5) 0.900(3) 0.544(2) 0.038 Uiso 1 1 d D U . . .
H15C H 0.197(5) 0.969(3) 0.560(2) 0.038 Uiso 1 1 d D U . . .
C1 C 0.3364(6) 0.7439(3) 0.6510(2) 0.0281(14) Uani 1 1 d . . . . .
C2 C 0.2051(6) 0.7273(3) 0.6438(2) 0.0289(14) Uani 1 1 d . . . . .
C3 C 0.1141(6) 0.7808(4) 0.6323(2) 0.0307(15) Uani 1 1 d . . . . .
H3 H 0.0239 0.7695 0.6278 0.037 Uiso 1 1 calc R U . . .
C4 C 0.1570(6) 0.8504(4) 0.6275(2) 0.0320(15) Uani 1 1 d . . . . .
C5 C 0.2884(7) 0.8665(4) 0.6332(2) 0.0338(15) Uani 1 1 d . . . . .
H5 H 0.3178 0.9138 0.6293 0.041 Uiso 1 1 calc R U . . .
C6 C 0.3779(6) 0.8138(3) 0.6446(2) 0.0306(14) Uani 1 1 d . . . . .
C7 C 0.4796(10) 0.5979(5) 0.7334(3) 0.063(2) Uani 1 1 d . . . . .
C8 C 0.4948(18) 0.5412(6) 0.7014(4) 0.120(6) Uani 1 1 d . . . . .
H8A H 0.4247 0.5449 0.6791 0.144 Uiso 1 1 calc R U . . .
H8B H 0.4897 0.4950 0.7157 0.144 Uiso 1 1 calc R U . . .
H8C H 0.5803 0.5459 0.6881 0.144 Uiso 1 1 calc R U . . .
C9 C 0.5824(13) 0.5853(7) 0.7712(3) 0.091(4) Uani 1 1 d . . . . .
H9A H 0.6710 0.5853 0.7598 0.109 Uiso 1 1 calc R U . . .
H9B H 0.5654 0.5395 0.7848 0.109 Uiso 1 1 calc R U . . .
H9C H 0.5753 0.6232 0.7926 0.109 Uiso 1 1 calc R U . . .
C10 C 0.3389(11) 0.5981(6) 0.7505(4) 0.083(3) Uani 1 1 d . . . . .
H10A H 0.3161 0.5502 0.7601 0.100 Uiso 1 1 calc R U . . .
H10B H 0.2769 0.6130 0.7274 0.100 Uiso 1 1 calc R U . . .
H10C H 0.3343 0.6310 0.7748 0.100 Uiso 1 1 calc R U . . .
C11 C 0.6920(8) 0.6921(6) 0.6954(3) 0.067(3) Uani 1 1 d . . . . .
H11A H 0.7073 0.7348 0.6783 0.081 Uiso 1 1 calc R U . . .
H11B H 0.7156 0.6501 0.6788 0.081 Uiso 1 1 calc R U . . .
H11C H 0.7460 0.6939 0.7222 0.081 Uiso 1 1 calc R U . . .
C12 C 0.4695(8) 0.7591(4) 0.7465(3) 0.051(2) Uani 1 1 d . . . . .
H12A H 0.3738 0.7608 0.7485 0.061 Uiso 1 1 calc R U . . .
H12B H 0.5012 0.8046 0.7358 0.061 Uiso 1 1 calc R U . . .
H12C H 0.5095 0.7497 0.7751 0.061 Uiso 1 1 calc R U . . .
C13 C 0.0415(7) 0.6370(4) 0.6419(3) 0.0476(19) Uani 1 1 d . . . . .
H13A H 0.0084 0.6561 0.6142 0.057 Uiso 1 1 calc R U . . .
H13B H -0.0112 0.6557 0.6652 0.057 Uiso 1 1 calc R U . . .
H13C H 0.0353 0.5852 0.6414 0.057 Uiso 1 1 calc R U . . .
C14 C 0.0575(7) 0.9085(4) 0.6179(2) 0.0375(16) Uani 1 1 d . . . . .
H14A H -0.0228 0.8980 0.6338 0.045 Uiso 1 1 calc R U . . .
H14B H 0.0937 0.9538 0.6292 0.045 Uiso 1 1 calc R U . . .
C15 C 0.0196(6) 0.9185(4) 0.5713(2) 0.0302(14) Uani 1 1 d . . . . .
H15 H -0.0153 0.8723 0.5600 0.036 Uiso 1 1 calc R U . . .
C16 C -0.0898(6) 0.9744(3) 0.5653(2) 0.0280(14) Uani 1 1 d . . . . .
C17 C 0.5564(8) 0.8959(4) 0.6489(3) 0.048(2) Uani 1 1 d . . . . .
H17A H 0.5204 0.9231 0.6727 0.058 Uiso 1 1 calc R U . . .
H17B H 0.5282 0.9174 0.6213 0.058 Uiso 1 1 calc R U . . .
H17C H 0.6525 0.8962 0.6515 0.058 Uiso 1 1 calc R U . . .
C21 C 0.6321(7) 0.8282(4) 0.5435(3) 0.0431(18) Uani 1 1 d . . . . .
H21A H 0.6229 0.8051 0.5152 0.052 Uiso 1 1 calc R U . . .
H21B H 0.6755 0.8742 0.5403 0.052 Uiso 1 1 calc R U . . .
H21C H 0.5451 0.8353 0.5553 0.052 Uiso 1 1 calc R U . . .
C22 C 0.6272(8) 0.6964(4) 0.5758(3) 0.051(2) Uani 1 1 d . . . . .
H22A H 0.6699 0.6573 0.5917 0.061 Uiso 1 1 calc R U . . .
H22B H 0.6137 0.6829 0.5455 0.061 Uiso 1 1 calc R U . . .
H22C H 0.5423 0.7067 0.5883 0.061 Uiso 1 1 calc R U . . .
C31 C 0.1435(8) 0.7057(4) 0.5247(3) 0.049(2) Uani 1 1 d . . . A -1
H31A H 0.0961 0.7044 0.4967 0.059 Uiso 1 1 calc R U . A -1
H31B H 0.0900 0.7303 0.5458 0.059 Uiso 1 1 calc R U . A -1
H31C H 0.1611 0.6572 0.5346 0.059 Uiso 1 1 calc R U . A -1
C41 C 0.8926(10) 0.4365(5) 0.5773(4) 0.075(3) Uani 1 1 d . U . . .
H41A H 0.8796 0.4185 0.5478 0.089 Uiso 1 1 calc R U . . .
H41B H 0.8568 0.4025 0.5977 0.089 Uiso 1 1 calc R U . . .
H41C H 0.9866 0.4430 0.5838 0.089 Uiso 1 1 calc R U . . .
C42 C 0.8934(7) 0.5610(4) 0.5393(3) 0.0474(19) Uani 1 1 d . U . . .
H42A H 0.8653 0.6107 0.5382 0.057 Uiso 1 1 calc R U . . .
H42B H 0.8702 0.5380 0.5117 0.057 Uiso 1 1 calc R U . . .
H42C H 0.9887 0.5588 0.5445 0.057 Uiso 1 1 calc R U . . .

loop_
_atom_site_aniso_label
_atom_site_aniso_U_11
_atom_site_aniso_U_22
_atom_site_aniso_U_33
_atom_site_aniso_U_23
_atom_site_aniso_U_13
_atom_site_aniso_U_12
S21 0.0300(9) 0.0466(11) 0.0411(10) -0.0031(8) 0.0017(7) -0.0025(8)
S31 0.0287(16) 0.0328(17) 0.0336(17) -0.0001(14) 0.0031(13) -0.0026(13)
S41 0.0416(11) 0.0516(12) 0.0706(15) 0.0043(10) 0.0049(10) 0.0023(9)
Si1 0.0393(11) 0.0456(12) 0.0343(11) 0.0040(9) -0.0025(8) 0.0114(9)
O1 0.033(2) 0.024(2) 0.035(3) 0.0033(19) -0.0024(19) 0.0034(18)
O2 0.034(3) 0.035(3) 0.059(3) 0.003(2) -0.004(2) -0.007(2)
O6 0.029(2) 0.032(3) 0.056(3) 0.002(2) -0.002(2) -0.005(2)
O16 0.022(2) 0.040(3) 0.067(4) 0.011(2) 0.014(2) 0.007(2)
O17 0.041(3) 0.033(3) 0.039(3) 0.013(2) 0.005(2) 0.014(2)
O21 0.021(2) 0.069(4) 0.067(4) 0.010(3) 0.007(2) 0.006(2)
O31 0.071(6) 0.025(4) 0.090(7) 0.000 0.037(5) 0.000
O41 0.039(3) 0.130(7) 0.150(7) 0.083(6) -0.009(4) -0.012(3)
N15 0.014(2) 0.028(3) 0.034(3) 0.009(2) 0.002(2) 0.003(2)
C1 0.027(3) 0.028(3) 0.028(3) 0.001(3) 0.000(3) 0.005(3)
C2 0.028(3) 0.037(4) 0.022(3) 0.003(3) 0.003(3) -0.001(3)
C3 0.024(3) 0.043(4) 0.025(3) 0.001(3) 0.001(3) 0.002(3)
C4 0.034(4) 0.039(4) 0.024(3) 0.010(3) 0.005(3) 0.009(3)
C5 0.039(4) 0.029(3) 0.034(4) 0.009(3) 0.012(3) 0.007(3)
C6 0.030(3) 0.035(4) 0.027(3) 0.001(3) 0.002(3) 0.004(3)
C7 0.095(7) 0.047(5) 0.045(5) 0.009(4) -0.001(5) 0.015(5)
C8 0.243(18) 0.046(6) 0.071(8) 0.005(5) 0.011(9) 0.030(8)
C9 0.129(10) 0.089(8) 0.054(6) 0.029(6) -0.003(6) 0.035(7)
C10 0.100(8) 0.058(6) 0.093(8) 0.021(6) 0.021(7) -0.019(6)
C11 0.041(5) 0.111(8) 0.050(5) 0.015(5) -0.002(4) 0.012(5)
C12 0.056(5) 0.049(5) 0.047(5) -0.005(4) -0.010(4) 0.005(4)
C13 0.037(4) 0.050(5) 0.055(5) 0.004(4) -0.008(4) -0.016(3)
C14 0.040(4) 0.041(4) 0.032(4) 0.008(3) 0.005(3) 0.010(3)
C15 0.024(3) 0.029(3) 0.038(4) 0.006(3) 0.006(3) 0.004(3)
C16 0.019(3) 0.027(3) 0.038(4) -0.005(3) -0.001(3) 0.001(2)
C17 0.051(5) 0.032(4) 0.063(5) 0.001(4) 0.008(4) -0.013(3)
C21 0.038(4) 0.040(4) 0.051(5) -0.007(3) -0.001(3) 0.004(3)
C22 0.046(4) 0.039(4) 0.069(6) -0.007(4) 0.018(4) -0.005(3)
C31 0.048(5) 0.048(5) 0.053(5) 0.003(4) 0.021(4) 0.001(4)
C41 0.062(5) 0.055(5) 0.106(8) 0.003(5) 0.009(5) -0.003(4)
C42 0.033(4) 0.046(4) 0.063(5) 0.004(4) 0.002(3) 0.000(3)

loop_
_atom_type_symbol
_atom_type_description
_atom_type_scat_dispersion_real
_atom_type_scat_dispersion_imag
_atom_type_scat_source
C C 0.0033 0.0016
;
International Tables for Crystallography
(Vol. C, Tables 4.2.6.8 and 6.1.1.4)
;
H H 0.0000 0.0000
;
International Tables for Crystallography
(Vol. C, Table 6.1.1.4)
;
N N 0.0061 0.0033
;
International Tables for Crystallography
(Vol. C, Tables 4.2.6.8 and 6.1.1.4)
;
O O 0.0106 0.0060
;
International Tables for Crystallography
(Vol. C, Tables 4.2.6.8 and 6.1.1.4)
;
Si Si 0.0817 0.0704
;
International Tables for Crystallography
(Vol. C, Tables 4.2.6.8 and 6.1.1.4)
;
S S 0.1246 0.1234
;
International Tables for Crystallography
(Vol. C, Tables 4.2.6.8 and 6.1.1.4)
;

loop_
_geom_angle_atom_site_label_1
_geom_angle_atom_site_label_2
_geom_angle_atom_site_label_3
_geom_angle
_geom_angle_site_symmetry_1
O21 S21 C22 105.0(4) .
O21 S21 C21 107.1(3) .
C22 S21 C21 97.2(4) .
S31 S31 O31 62.85(17) 2_556
S31 S31 C31 68.2(4) 2_556
O31 S31 C31 105.3(4) .
O41 S41 C41 105.4(5) .
O41 S41 C42 105.4(4) .
C41 S41 C42 97.0(5) .
O1 Si1 C12 110.7(3) .
O1 Si1 C11 108.7(3) .
C12 Si1 C11 111.5(5) .
O1 Si1 C7 106.4(4) .
C12 Si1 C7 109.9(4) .
C11 Si1 C7 109.4(5) .
C1 O1 Si1 127.7(4) .
C2 O2 C13 117.7(6) .
C6 O6 C17 117.2(5) .
S31 O31 S31 54.3(3) 2_556
C15 N15 H15A 110(4) .
C15 N15 H15B 111(4) .
H15A N15 H15B 116(6) .
C15 N15 H15C 114(4) .
H15A N15 H15C 114(6) .
H15B N15 H15C 91(6) .
O1 C1 C2 120.1(6) .
O1 C1 C6 120.8(5) .
C2 C1 C6 119.0(6) .
O2 C2 C1 115.0(6) .
O2 C2 C3 124.9(6) .
C1 C2 C3 120.2(6) .
C4 C3 C2 119.8(6) .
C4 C3 H3 120.1 .
C2 C3 H3 120.1 .
C5 C4 C3 120.0(6) .
C5 C4 C14 120.4(6) .
C3 C4 C14 119.5(6) .
C4 C5 C6 120.2(6) .
C4 C5 H5 119.9 .
C6 C5 H5 119.9 .
O6 C6 C5 124.5(6) .
O6 C6 C1 114.7(5) .
C5 C6 C1 120.8(6) .
C8 C7 C10 110.6(11) .
C8 C7 C9 108.2(10) .
C10 C7 C9 110.5(9) .
C8 C7 Si1 110.5(7) .
C10 C7 Si1 109.2(6) .
C9 C7 Si1 107.8(7) .
C7 C8 H8A 109.5 .
C7 C8 H8B 109.5 .
H8A C8 H8B 109.5 .
C7 C8 H8C 109.5 .
H8A C8 H8C 109.5 .
H8B C8 H8C 109.5 .
C7 C9 H9A 109.5 .
C7 C9 H9B 109.5 .
H9A C9 H9B 109.5 .
C7 C9 H9C 109.5 .
H9A C9 H9C 109.5 .
H9B C9 H9C 109.5 .
C7 C10 H10A 109.5 .
C7 C10 H10B 109.5 .
H10A C10 H10B 109.5 .
C7 C10 H10C 109.5 .
H10A C10 H10C 109.5 .
H10B C10 H10C 109.5 .
Si1 C11 H11A 109.5 .
Si1 C11 H11B 109.5 .
H11A C11 H11B 109.5 .
Si1 C11 H11C 109.5 .
H11A C11 H11C 109.5 .
H11B C11 H11C 109.5 .
Si1 C12 H12A 109.5 .
Si1 C12 H12B 109.5 .
H12A C12 H12B 109.5 .
Si1 C12 H12C 109.5 .
H12A C12 H12C 109.5 .
H12B C12 H12C 109.5 .
O2 C13 H13A 109.5 .
O2 C13 H13B 109.5 .
H13A C13 H13B 109.5 .
O2 C13 H13C 109.5 .
H13A C13 H13C 109.5 .
H13B C13 H13C 109.5 .
C15 C14 C4 115.6(6) .
C15 C14 H14A 108.4 .
C4 C14 H14A 108.4 .
C15 C14 H14B 108.4 .
C4 C14 H14B 108.4 .
H14A C14 H14B 107.5 .
N15 C15 C14 112.2(5) .
N15 C15 C16 109.6(5) .
C14 C15 C16 111.5(5) .
N15 C15 H15 107.8 .
C14 C15 H15 107.8 .
C16 C15 H15 107.8 .
O17 C16 O16 125.7(6) .
O17 C16 C15 118.0(5) .
O16 C16 C15 116.3(6) .
O6 C17 H17A 109.5 .
O6 C17 H17B 109.5 .
H17A C17 H17B 109.5 .
O6 C17 H17C 109.5 .
H17A C17 H17C 109.5 .
H17B C17 H17C 109.5 .
S21 C21 H21A 109.5 .
S21 C21 H21B 109.5 .
H21A C21 H21B 109.5 .
S21 C21 H21C 109.5 .
H21A C21 H21C 109.5 .
H21B C21 H21C 109.5 .
S21 C22 H22A 109.5 .
S21 C22 H22B 109.5 .
H22A C22 H22B 109.5 .
S21 C22 H22C 109.5 .
H22A C22 H22C 109.5 .
H22B C22 H22C 109.5 .
S31 C31 H31A 109.5 .
S31 C31 H31B 109.5 .
H31A C31 H31B 109.5 .
S31 C31 H31C 109.5 .
H31A C31 H31C 109.5 .
H31B C31 H31C 109.5 .
S41 C41 H41A 109.5 .
S41 C41 H41B 109.5 .
H41A C41 H41B 109.5 .
S41 C41 H41C 109.5 .
H41A C41 H41C 109.5 .
H41B C41 H41C 109.5 .
S41 C42 H42A 109.5 .
S41 C42 H42B 109.5 .
H42A C42 H42B 109.5 .
S41 C42 H42C 109.5 .
H42A C42 H42C 109.5 .
H42B C42 H42C 109.5 .

loop_
_geom_bond_atom_site_label_1
_geom_bond_atom_site_label_2
_geom_bond_distance
_geom_bond_site_symmetry_2
S21 O21 1.501(5) .
S21 C22 1.783(8) .
S21 C21 1.792(8) .
S31 S31 1.428(7) 2_556
S31 O31 1.564(7) .
S31 C31 1.705(8) .
S41 O41 1.487(7) .
S41 C41 1.719(10) .
S41 C42 1.789(8) .
Si1 O1 1.660(5) .
Si1 C12 1.860(8) .
Si1 C11 1.867(9) .
Si1 C7 1.890(9) .
O1 C1 1.378(7) .
O2 C2 1.364(8) .
O2 C13 1.421(8) .
O6 C6 1.367(8) .
O6 C17 1.432(8) .
O16 C16 1.248(8) .
O17 C16 1.245(8) .
O31 S31 1.564(7) 2_556
N15 C15 1.486(8) .
N15 H15A 0.97(2) .
N15 H15B 0.97(2) .
N15 H15C 0.98(2) .
C1 C2 1.385(9) .
C1 C6 1.402(9) .
C2 C3 1.409(9) .
C3 C4 1.393(10) .
C3 H3 0.9500 .
C4 C5 1.380(10) .
C4 C14 1.515(9) .
C5 C6 1.386(9) .
C5 H5 0.9500 .
C7 C8 1.471(14) .
C7 C10 1.545(15) .
C7 C9 1.563(14) .
C8 H8A 0.9800 .
C8 H8B 0.9800 .
C8 H8C 0.9800 .
C9 H9A 0.9800 .
C9 H9B 0.9800 .
C9 H9C 0.9800 .
C10 H10A 0.9800 .
C10 H10B 0.9800 .
C10 H10C 0.9800 .
C11 H11A 0.9800 .
C11 H11B 0.9800 .
C11 H11C 0.9800 .
C12 H12A 0.9800 .
C12 H12B 0.9800 .
C12 H12C 0.9800 .
C13 H13A 0.9800 .
C13 H13B 0.9800 .
C13 H13C 0.9800 .
C14 C15 1.494(9) .
C14 H14A 0.9900 .
C14 H14B 0.9900 .
C15 C16 1.542(9) .
C15 H15 1.0000 .
C17 H17A 0.9800 .
C17 H17B 0.9800 .
C17 H17C 0.9800 .
C21 H21A 0.9800 .
C21 H21B 0.9800 .
C21 H21C 0.9800 .
C22 H22A 0.9800 .
C22 H22B 0.9800 .
C22 H22C 0.9800 .
C31 H31A 0.9800 .
C31 H31B 0.9800 .
C31 H31C 0.9800 .
C41 H41A 0.9800 .
C41 H41B 0.9800 .
C41 H41C 0.9800 .
C42 H42A 0.9800 .
C42 H42B 0.9800 .
C42 H42C 0.9800 .

loop_
_geom_hbond_atom_site_label_D
_geom_hbond_atom_site_label_H
_geom_hbond_atom_site_label_A
_geom_hbond_site_symmetry_A
_geom_hbond_distance_DA
_geom_hbond_distance_DH
_geom_hbond_distance_HA
_geom_hbond_angle_DHA
_geom_hbond_publ_flag
N15 H15A O17 . 2.642(7) 0.97(5) 2.33(6) 98(4) no
N15 H15A O17 5_576 2.820(7) 0.97(5) 1.87(4) 166(6) no
N15 H15B O31 . 2.861(8) 0.97(5) 2.08(6) 137(6) no
N15 H15C O16 6_675 2.814(7) 0.98(6) 1.84(6) 171(5) no

loop_
_geom_torsion_atom_site_label_1
_geom_torsion_atom_site_label_2
_geom_torsion_atom_site_label_3
_geom_torsion_atom_site_label_4
_geom_torsion
_geom_torsion_site_symmetry_4
C12 Si1 O1 C1 6.3(6) .
C11 Si1 O1 C1 -116.5(6) .
C7 Si1 O1 C1 125.7(6) .
C31 S31 O31 S31 -55.0(4) 2_556
Si1 O1 C1 C2 -118.0(6) .
Si1 O1 C1 C6 63.3(8) .
C13 O2 C2 C1 -179.8(6) .
C13 O2 C2 C3 0.2(10) .
O1 C1 C2 O2 -1.6(9) .
C6 C1 C2 O2 177.1(6) .
O1 C1 C2 C3 178.4(6) .
C6 C1 C2 C3 -2.9(9) .
O2 C2 C3 C4 -179.1(6) .
C1 C2 C3 C4 0.9(9) .
C2 C3 C4 C5 1.2(9) .
C2 C3 C4 C14 -176.1(6) .
C3 C4 C5 C6 -1.3(10) .
C14 C4 C5 C6 176.1(6) .
C17 O6 C6 C5 6.2(10) .
C17 O6 C6 C1 -173.7(6) .
C4 C5 C6 O6 179.3(6) .
C4 C5 C6 C1 -0.8(10) .
O1 C1 C6 O6 1.5(9) .
C2 C1 C6 O6 -177.2(6) .
O1 C1 C6 C5 -178.4(6) .
C2 C1 C6 C5 2.9(9) .
O1 Si1 C7 C8 51.0(10) .
C12 Si1 C7 C8 170.9(9) .
C11 Si1 C7 C8 -66.3(10) .
O1 Si1 C7 C10 -70.9(7) .
C12 Si1 C7 C10 49.0(8) .
C11 Si1 C7 C10 171.8(7) .
O1 Si1 C7 C9 169.0(6) .
C12 Si1 C7 C9 -71.1(8) .
C11 Si1 C7 C9 51.7(8) .
C5 C4 C14 C15 97.1(8) .
C3 C4 C14 C15 -85.5(8) .
C4 C14 C15 N15 -61.3(8) .
C4 C14 C15 C16 175.4(6) .
N15 C15 C16 O17 -1.1(8) .
C14 C15 C16 O17 123.8(7) .
N15 C15 C16 O16 177.4(6) .
C14 C15 C16 O16 -57.7(8) .
